data_7124334
loop_
_publ_author_name
'zhou, cong'
'Dong, Yaqun'
'Yu, Jin-Tao'
'Sun, Song'
'Cheng, Jiang'

_publ_section_title
;
 Palladium/copper-catalyzed multicomponent reactions of propargylic
 amides, halohydrocarbons and CO2 toward functionalized
 oxazolidine-2,4-diones
;
_journal_name_full 'Chemical Communications'
_journal_paper_doi 10.1039/C9CC07027C
_journal_year 2019
_chemical_formula_sum 'C24 H16 N2 O3'
_chemical_formula_weight 380.39
_space_group_crystal_system monoclinic
_space_group_IT_number 14
_space_group_name_Hall '-P 2ybc'
_space_group_name_H-M_alt 'P 1 21/c 1'
_symmetry_space_group_name_Hall '-P 2ybc'
_symmetry_space_group_name_H-M 'P 1 21/c 1'
_atom_sites_solution_hydrogens geom
_audit_creation_method SHELXL-2018/3
_audit_update_record
;
2019-08-17 deposited with the CCDC.    2019-10-17 downloaded from the CCDC.
;
_cell_angle_alpha 90
_cell_angle_beta 109.974(4)
_cell_angle_gamma 90
_cell_formula_units_Z 4
_cell_length_a 8.8709(10)
_cell_length_b 24.886(3)
_cell_length_c 9.1415(9)
_cell_measurement_reflns_used 5892
_cell_measurement_temperature 296(2)
_cell_measurement_theta_max 27.48
_cell_measurement_theta_min 2.58
_cell_volume 1896.7(4)
_computing_structure_refinement 'SHELXL-2018/3 (Sheldrick, 2018)'
_computing_structure_solution 'SHELXT 2014/5 (Sheldrick, 2014)'
_diffrn_ambient_temperature 296(2)
_diffrn_measured_fraction_theta_full 0.980
_diffrn_measured_fraction_theta_max 0.980
_diffrn_measurement_device_type 'Bruker APEX-II CCD'
_diffrn_measurement_method '\f and \w scans'
_diffrn_radiation_type MoK\a
_diffrn_radiation_wavelength 0.71073
_diffrn_reflns_av_R_equivalents 0.0576
_diffrn_reflns_av_unetI/netI 0.0584
_diffrn_reflns_Laue_measured_fraction_full 0.980
_diffrn_reflns_Laue_measured_fraction_max 0.980
_diffrn_reflns_limit_h_max 10
_diffrn_reflns_limit_h_min -9
_diffrn_reflns_limit_k_max 29
_diffrn_reflns_limit_k_min -29
_diffrn_reflns_limit_l_max 10
_diffrn_reflns_limit_l_min -10
_diffrn_reflns_number 12610
_diffrn_reflns_point_group_measured_fraction_full 0.980
_diffrn_reflns_point_group_measured_fraction_max 0.980
_diffrn_reflns_theta_full 25.008
_diffrn_reflns_theta_max 25.008
_diffrn_reflns_theta_min 2.508
_exptl_absorpt_coefficient_mu 0.089
_exptl_crystal_density_diffrn 1.332
_exptl_crystal_description block
_exptl_crystal_F_000 792
_exptl_crystal_size_max 0.160
_exptl_crystal_size_mid 0.120
_exptl_crystal_size_min 0.110
_refine_diff_density_max 0.369
_refine_diff_density_min -0.298
_refine_diff_density_rms 0.067
_refine_ls_extinction_method none
_refine_ls_goodness_of_fit_ref 1.186
_refine_ls_hydrogen_treatment constr
_refine_ls_matrix_type full
_refine_ls_number_parameters 256
_refine_ls_number_reflns 3286
_refine_ls_number_restraints 0
_refine_ls_restrained_S_all 1.186
_refine_ls_R_factor_all 0.1320
_refine_ls_R_factor_gt 0.1158
_refine_ls_shift/su_max 0.001
_refine_ls_shift/su_mean 0.000
_refine_ls_structure_factor_coef Fsqd
_refine_ls_weighting_details 'w=1/[\s^2^(Fo^2^)+5.0000P] where P=(Fo^2^+2Fc^2^)/3'
_refine_ls_weighting_scheme calc
_refine_ls_wR_factor_gt 0.2364
_refine_ls_wR_factor_ref 0.2441
_reflns_Friedel_coverage 0.000
_reflns_number_gt 2586
_reflns_number_total 3286
_reflns_threshold_expression 'I > 2\s(I)'
_cod_data_source_file c9cc07027c2.cif
_cod_data_source_block 20190814ZH_CZ3_0m_a
_cod_database_code 7124334
_shelx_shelxl_version_number 2018/3
_shelx_space_group_comment
;
The symmetry employed for this shelxl refinement is uniquely defined
by the following loop, which should always be used as a source of
symmetry information in preference to the above space-group names.
They are only intended as comments.
;
_shelx_estimated_absorpt_t_min 0.986
_shelx_estimated_absorpt_t_max 0.990

loop_
_space_group_symop_operation_xyz
'x, y, z'
'-x, y+1/2, -z+1/2'
'-x, -y, -z'
'x, -y-1/2, z-1/2'

loop_
_atom_site_label
_atom_site_type_symbol
_atom_site_fract_x
_atom_site_fract_y
_atom_site_fract_z
_atom_site_U_iso_or_equiv
_atom_site_adp_type
_atom_site_occupancy
_atom_site_site_symmetry_order
_atom_site_calc_flag
_atom_site_refinement_flags_posn
_atom_site_refinement_flags_adp
C1 C 0.6755(8) 0.5584(3) 0.6214(7) 0.081(2) Uani 1 1 d . .
H1 H 0.675897 0.538343 0.535669 0.097 Uiso 1 1 calc R U
C2 C 0.6144(9) 0.5344(3) 0.7297(8) 0.098(2) Uani 1 1 d . .
H2 H 0.574308 0.499484 0.717162 0.117 Uiso 1 1 calc R U
C3 C 0.6181(8) 0.5662(4) 0.8567(7) 0.088(2) Uani 1 1 d . .
H3 H 0.580108 0.552078 0.931665 0.105 Uiso 1 1 calc R U
C4 C 0.6741(8) 0.6162(4) 0.8734(7) 0.084(2) Uani 1 1 d . .
H4 H 0.674955 0.636055 0.959785 0.100 Uiso 1 1 calc R U
C5 C 0.7317(6) 0.6393(3) 0.7641(5) 0.0722(18) Uani 1 1 d . .
H5 H 0.768621 0.674600 0.775925 0.087 Uiso 1 1 calc R U
C6 C 0.7330(6) 0.6087(3) 0.6363(5) 0.0672(17) Uani 1 1 d . .
C7 C 0.7978(6) 0.6328(3) 0.5189(6) 0.082(2) Uani 1 1 d . .
H7A H 0.887041 0.656224 0.572060 0.098 Uiso 1 1 calc R U
H7B H 0.837848 0.604245 0.469822 0.098 Uiso 1 1 calc R U
C8 C 0.6505(5) 0.7154(3) 0.4067(5) 0.0640(17) Uani 1 1 d . .
C9 C 0.4684(5) 0.6865(2) 0.1858(5) 0.0532(13) Uani 1 1 d . .
C10 C 0.5689(6) 0.6401(3) 0.2615(5) 0.055 Uani 1 1 d . .
C11 C 0.3411(5) 0.6893(2) 0.0507(5) 0.0546(14) Uani 1 1 d . .
C12 C 0.2609(5) 0.7397(2) -0.0148(5) 0.0500(13) Uani 1 1 d . .
C13 C 0.3348(6) 0.7900(2) 0.0062(5) 0.0535(14) Uani 1 1 d . .
H13 H 0.441573 0.792696 0.070202 0.064 Uiso 1 1 calc R U
C14 C 0.2571(7) 0.8349(3) -0.0630(6) 0.0682(17) Uani 1 1 d . .
H14 H 0.309966 0.867773 -0.046803 0.082 Uiso 1 1 calc R U
C15 C 0.0967(7) 0.8315(3) -0.1589(6) 0.0716(17) Uani 1 1 d . .
H15 H 0.041748 0.861977 -0.207824 0.086 Uiso 1 1 calc R U
C16 C 0.0219(6) 0.7831(3) -0.1799(7) 0.0741(17) Uani 1 1 d . .
H16 H -0.085532 0.780971 -0.242287 0.089 Uiso 1 1 calc R U
C17 C 0.0986(5) 0.7380(3) -0.1132(6) 0.0635(15) Uani 1 1 d . .
H17 H 0.044285 0.705395 -0.132028 0.076 Uiso 1 1 calc R U
C18 C 0.2737(5) 0.6388(2) -0.0284(4) 0.0479(13) Uani 1 1 d . .
C19 C 0.2200(6) 0.5981(3) 0.0436(5) 0.0644(16) Uani 1 1 d . .
H19 H 0.232010 0.601797 0.148215 0.077 Uiso 1 1 calc R U
C20 C 0.1509(6) 0.5531(3) -0.0321(5) 0.0647(15) Uani 1 1 d . .
H20 H 0.114468 0.526761 0.019903 0.078 Uiso 1 1 calc R U
C21 C 0.1336(5) 0.5460(2) -0.1904(5) 0.0536(13) Uani 1 1 d . .
C22 C 0.1891(6) 0.5861(2) -0.2616(5) 0.0607(15) Uani 1 1 d . .
H22 H 0.179725 0.582000 -0.365414 0.073 Uiso 1 1 calc R U
C23 C 0.2573(5) 0.6316(3) -0.1859(5) 0.0592(15) Uani 1 1 d . .
H23 H 0.293099 0.658076 -0.238092 0.071 Uiso 1 1 calc R U
C24 C 0.0585(7) 0.4999(3) -0.2712(6) 0.0598(14) Uani 1 1 d . .
N1 N 0.6755(5) 0.6637(2) 0.3978(4) 0.0653(14) Uani 1 1 d . .
N2 N -0.0027(7) 0.4619(2) -0.3354(6) 0.0835(16) Uani 1 1 d . .
O1 O 0.5664(4) 0.5945(2) 0.2263(4) 0.0799(13) Uani 1 1 d . .
O2 O 0.7189(4) 0.7483(2) 0.5058(4) 0.0866(15) Uani 1 1 d . .
O3 O 0.5278(4) 0.73232(18) 0.2742(3) 0.0671(12) Uani 1 1 d . .

loop_
_atom_site_aniso_label
_atom_site_aniso_U_11
_atom_site_aniso_U_22
_atom_site_aniso_U_33
_atom_site_aniso_U_23
_atom_site_aniso_U_13
_atom_site_aniso_U_12
C1 0.071(4) 0.119(6) 0.042(3) -0.006(4) 0.004(3) 0.037(4)
C2 0.084(5) 0.120(6) 0.077(5) 0.008(4) 0.010(4) 0.015(4)
C3 0.070(4) 0.137(7) 0.057(4) 0.009(4) 0.023(3) 0.029(4)
C4 0.063(4) 0.141(7) 0.049(3) -0.005(4) 0.023(3) 0.020(4)
C5 0.033(2) 0.137(6) 0.041(3) -0.012(3) 0.005(2) 0.009(3)
C6 0.034(2) 0.125(6) 0.034(2) -0.005(3) 0.001(2) 0.025(3)
C7 0.032(2) 0.169(7) 0.038(3) 0.007(3) 0.005(2) 0.031(3)
C8 0.030(2) 0.129(6) 0.031(2) -0.002(3) 0.008(2) 0.004(3)
C9 0.034(2) 0.100(4) 0.026(2) -0.010(2) 0.0102(17) -0.005(2)
C10 0.044 0.092 0.030 -0.009 0.015 0.006
C11 0.028(2) 0.116(5) 0.023(2) -0.002(2) 0.0128(17) 0.003(3)
C12 0.030(2) 0.097(4) 0.027(2) -0.008(2) 0.0142(17) -0.008(2)
C13 0.042(2) 0.098(4) 0.024(2) 0.000(2) 0.0152(19) -0.016(3)
C14 0.066(3) 0.108(5) 0.039(3) -0.004(3) 0.029(3) -0.024(3)
C15 0.058(3) 0.106(5) 0.057(3) 0.007(3) 0.027(3) 0.009(3)
C16 0.033(3) 0.105(5) 0.077(4) -0.008(4) 0.009(3) 0.002(3)
C17 0.027(2) 0.097(5) 0.062(3) -0.012(3) 0.009(2) -0.004(3)
C18 0.0242(19) 0.095(4) 0.0228(19) -0.005(2) 0.0051(16) 0.005(2)
C19 0.062(3) 0.105(5) 0.028(2) -0.005(3) 0.017(2) -0.008(3)
C20 0.064(3) 0.097(5) 0.035(2) 0.002(3) 0.019(2) -0.004(3)
C21 0.036(2) 0.087(4) 0.033(2) -0.003(2) 0.0057(19) 0.013(2)
C22 0.046(3) 0.105(5) 0.029(2) -0.009(3) 0.010(2) 0.003(3)
C23 0.037(2) 0.120(5) 0.021(2) -0.004(3) 0.0089(18) -0.001(3)
C24 0.061(3) 0.068(4) 0.049(3) -0.004(3) 0.017(2) 0.010(3)
N1 0.033(2) 0.127(5) 0.031(2) -0.005(2) 0.0045(16) 0.017(2)
N2 0.093(4) 0.084(4) 0.073(3) -0.017(3) 0.028(3) -0.005(3)
O1 0.059(2) 0.138(4) 0.0387(19) -0.012(2) 0.0113(16) 0.024(2)
O2 0.043(2) 0.164(5) 0.0393(19) -0.022(2) -0.0033(16) -0.008(2)
O3 0.0345(17) 0.137(4) 0.0257(15) -0.0060(19) 0.0055(13) -0.0042(19)

loop_
_atom_type_symbol
_atom_type_description
_atom_type_scat_dispersion_real
_atom_type_scat_dispersion_imag
_atom_type_scat_source
C C 0.0033 0.0016 'International Tables Vol C Tables 4.2.6.8 and 6.1.1.4'
H H 0.0000 0.0000 'International Tables Vol C Tables 4.2.6.8 and 6.1.1.4'
Cl Cl 0.1484 0.1585 'International Tables Vol C Tables 4.2.6.8 and 6.1.1.4'
N N 0.0061 0.0033 'International Tables Vol C Tables 4.2.6.8 and 6.1.1.4'
O O 0.0106 0.0060 'International Tables Vol C Tables 4.2.6.8 and 6.1.1.4'

loop_
_geom_angle_atom_site_label_1
_geom_angle_atom_site_label_2
_geom_angle_atom_site_label_3
_geom_angle
C6 C1 C2 123.2(6)
C6 C1 H1 118.4
C2 C1 H1 118.4
C3 C2 C1 115.8(8)
C3 C2 H2 122.1
C1 C2 H2 122.1
C4 C3 C2 121.9(7)
C4 C3 H3 119.1
C2 C3 H3 119.1
C3 C4 C5 121.3(6)
C3 C4 H4 119.3
C5 C4 H4 119.3
C4 C5 C6 118.9(7)
C4 C5 H5 120.6
C6 C5 H5 120.6
C1 C6 C5 118.8(6)
C1 C6 C7 121.6(6)
C5 C6 C7 119.5(7)
N1 C7 C6 112.4(4)
N1 C7 H7A 109.1
C6 C7 H7A 109.1
N1 C7 H7B 109.1
C6 C7 H7B 109.1
H7A C7 H7B 107.8
O2 C8 N1 130.8(5)
O2 C8 O3 119.3(6)
N1 C8 O3 109.9(5)
C11 C9 O3 121.1(5)
C11 C9 C10 130.2(5)
O3 C9 C10 108.6(4)
O1 C10 N1 125.9(5)
O1 C10 C9 132.3(5)
N1 C10 C9 101.7(5)
C9 C11 C12 123.5(5)
C9 C11 C18 118.3(5)
C12 C11 C18 118.1(4)
C13 C12 C17 116.2(5)
C13 C12 C11 124.9(4)
C17 C12 C11 118.8(5)
C14 C13 C12 122.4(5)
C14 C13 H13 118.8
C12 C13 H13 118.8
C13 C14 C15 119.4(6)
C13 C14 H14 120.3
C15 C14 H14 120.3
C16 C15 C14 119.1(6)
C16 C15 H15 120.4
C14 C15 H15 120.4
C17 C16 C15 121.9(5)
C17 C16 H16 119.0
C15 C16 H16 119.0
C16 C17 C12 120.8(6)
C16 C17 H17 119.6
C12 C17 H17 119.6
C19 C18 C23 117.5(5)
C19 C18 C11 122.8(4)
C23 C18 C11 119.6(5)
C20 C19 C18 122.4(4)
C20 C19 H19 118.8
C18 C19 H19 118.8
C19 C20 C21 120.0(5)
C19 C20 H20 120.0
C21 C20 H20 120.0
C22 C21 C20 117.6(5)
C22 C21 C24 121.9(4)
C20 C21 C24 120.5(5)
C23 C22 C21 122.4(4)
C23 C22 H22 118.8
C21 C22 H22 118.8
C22 C23 C18 120.0(5)
C22 C23 H23 120.0
C18 C23 H23 120.0
N2 C24 C21 179.1(6)
C8 N1 C10 112.8(5)
C8 N1 C7 124.2(5)
C10 N1 C7 123.0(6)
C8 O3 C9 106.7(5)

loop_
_geom_bond_atom_site_label_1
_geom_bond_atom_site_label_2
_geom_bond_distance
C1 C6 1.341(9)
C1 C2 1.413(10)
C1 H1 0.9300
C2 C3 1.398(10)
C2 H2 0.9300
C3 C4 1.327(9)
C3 H3 0.9300
C4 C5 1.393(8)
C4 H4 0.9300
C5 C6 1.399(7)
C5 H5 0.9300
C6 C7 1.505(8)
C7 N1 1.474(6)
C7 H7A 0.9700
C7 H7B 0.9700
C8 O2 1.217(7)
C8 N1 1.313(8)
C8 O3 1.389(6)
C9 C11 1.361(6)
C9 O3 1.393(6)
C9 C10 1.478(7)
C10 O1 1.179(6)
C10 N1 1.410(6)
C11 C12 1.464(7)
C11 C18 1.471(7)
C12 C13 1.396(7)
C12 C17 1.414(6)
C13 C14 1.352(8)
C13 H13 0.9300
C14 C15 1.396(8)
C14 H14 0.9300
C15 C16 1.357(8)
C15 H15 0.9300
C16 C17 1.344(8)
C16 H16 0.9300
C17 H17 0.9300
C18 C19 1.379(7)
C18 C23 1.408(5)
C19 C20 1.349(7)
C19 H19 0.9300
C20 C21 1.414(6)
C20 H20 0.9300
C21 C22 1.372(7)
C21 C24 1.404(8)
C22 C23 1.356(7)
C22 H22 0.9300
C23 H23 0.9300
C24 N2 1.148(7)
